data_4328569
loop_
_publ_author_name
'Jessica N. Boynton'
'W. Alexander Merrill'
'William M. Reiff'
'James C. Fettinger'
'Philip P. Power'

_publ_section_title
;
 Two-Coordinate, Quasi-Two-Coordinate, and Distorted Three Coordinate,
 T-Shaped Chromium(II) Amido Complexes: Unusual Effects of Coordination
 Geometry on the Lowering of Ground State Magnetic Moments
;
_journal_name_full 'Inorganic Chemistry'
_journal_page_first 3212
_journal_page_last 3219
_journal_paper_doi 10.1021/ic202661n
_journal_volume 51
_journal_year 2012
_chemical_formula_moiety 'C52 H60 Cr N2 O'
_chemical_formula_sum 'C52 H60 Cr N2 O'
_chemical_formula_weight 781.02
_chemical_name_systematic
; 

 ? 

;
_space_group_IT_number 14
_symmetry_cell_setting monoclinic
_symmetry_space_group_name_Hall '-P 2ybc'
_symmetry_space_group_name_H-M 'P 1 21/c 1'
_atom_sites_solution_hydrogens geom
_atom_sites_solution_primary direct
_atom_sites_solution_secondary difmap
_audit_creation_method SHELXL-97
_cell_angle_alpha 90.00
_cell_angle_beta 90.413(2)
_cell_angle_gamma 90.00
_cell_formula_units_Z 4
_cell_length_a 10.5197(15)
_cell_length_b 16.081(2)
_cell_length_c 25.496(4)
_cell_measurement_reflns_used 1585
_cell_measurement_temperature 90(2)
_cell_measurement_theta_max 23.63
_cell_measurement_theta_min 2.31
_cell_volume 4313.0(11)
_computing_cell_refinement 'SAINT (7.68A) (Bruker, 2009)'
_computing_data_collection 'Apex2 (2010-11.3) (Bruker, 2010)'
_computing_data_reduction 'SAINT (7.68A) (Bruker, 2009)'
_computing_molecular_graphics 'Bruker SHELXTL'
_computing_publication_material 'Bruker SHELXTL'
_computing_structure_refinement 'SHELXL-97 (Sheldrick, 2008)'
_computing_structure_solution 'SHELXS-97 (Sheldrick, 2008)'
_diffrn_ambient_temperature 90(2)
_diffrn_measured_fraction_theta_full 1.000
_diffrn_measured_fraction_theta_max 1.000
_diffrn_measurement_device_type 'Bruker APEX-II CCD'
_diffrn_measurement_method '\f and \w scans'
_diffrn_radiation_monochromator graphite
_diffrn_radiation_source 'fine-focus sealed tube'
_diffrn_radiation_type MoK\a
_diffrn_radiation_wavelength 0.71073
_diffrn_reflns_av_R_equivalents 0.0000
_diffrn_reflns_av_sigmaI/netI 0.0321
_diffrn_reflns_limit_h_max 13
_diffrn_reflns_limit_h_min -13
_diffrn_reflns_limit_k_max 20
_diffrn_reflns_limit_k_min 0
_diffrn_reflns_limit_l_max 33
_diffrn_reflns_limit_l_min 0
_diffrn_reflns_number 9881
_diffrn_reflns_theta_full 27.48
_diffrn_reflns_theta_max 27.48
_diffrn_reflns_theta_min 1.94
_exptl_absorpt_coefficient_mu 0.305
_exptl_absorpt_correction_T_max 0.9707
_exptl_absorpt_correction_T_min 0.8276
_exptl_absorpt_correction_type multi-scan
_exptl_absorpt_process_details 'TWINABS V2008/4 (Sheldrick, 2008)'
_exptl_crystal_colour Dichroic
_exptl_crystal_density_diffrn 1.203
_exptl_crystal_description Block
_exptl_crystal_F_000 1672
_exptl_crystal_size_max 0.65
_exptl_crystal_size_mid 0.37
_exptl_crystal_size_min 0.10
_refine_diff_density_max 0.354
_refine_diff_density_min -0.474
_refine_diff_density_rms 0.052
_refine_ls_extinction_method none
_refine_ls_goodness_of_fit_ref 1.050
_refine_ls_hydrogen_treatment constr
_refine_ls_matrix_type full
_refine_ls_number_parameters 534
_refine_ls_number_reflns 9881
_refine_ls_number_restraints 21
_refine_ls_restrained_S_all 1.054
_refine_ls_R_factor_all 0.0569
_refine_ls_R_factor_gt 0.0448
_refine_ls_shift/su_max 0.001
_refine_ls_shift/su_mean 0.000
_refine_ls_structure_factor_coef Fsqd
_refine_ls_weighting_details 'calc w=1/[\s^2^(Fo^2^)+(0.0451P)^2^+3.2726P] where P=(Fo^2^+2Fc^2^)/3'
_refine_ls_weighting_scheme calc
_refine_ls_wR_factor_gt 0.1042
_refine_ls_wR_factor_ref 0.1091
_reflns_number_gt 8352
_reflns_number_total 9881
_reflns_threshold_expression >2sigma(I)
_cod_data_source_file ic202661n_si_001_3.cif
_cod_data_source_block tw41
_cod_original_sg_symbol_H-M 'P 21/c'
_cod_database_code 4328569

loop_
_symmetry_equiv_pos_as_xyz
'x, y, z'
'-x, y+1/2, -z+1/2'
'-x, -y, -z'
'x, -y-1/2, z-1/2'

loop_
_atom_site_label
_atom_site_type_symbol
_atom_site_fract_x
_atom_site_fract_y
_atom_site_fract_z
_atom_site_U_iso_or_equiv
_atom_site_adp_type
_atom_site_occupancy
_atom_site_symmetry_multiplicity
_atom_site_calc_flag
_atom_site_refinement_flags
_atom_site_disorder_assembly
_atom_site_disorder_group
Cr1 Cr 0.26207(2) 0.047627(17) 0.158506(10) 0.01513(7) Uani 1 1 d . . .
O1 O 0.26888(12) -0.08080(8) 0.15523(5) 0.0227(3) Uani 1 1 d . B .
N1 N 0.28412(13) 0.05054(9) 0.23559(5) 0.0178(3) Uani 1 1 d . . .
H1 H 0.2120 0.0478 0.2528 0.021 Uiso 1 1 calc R . .
N2 N 0.23292(13) 0.13539(9) 0.10677(5) 0.0156(3) Uani 1 1 d . . .
H2 H 0.3045 0.1554 0.0943 0.019 Uiso 1 1 calc R . .
C1 C 0.38866(15) 0.05589(10) 0.26757(6) 0.0151(3) Uani 1 1 d . . .
C2 C 0.51252(16) 0.06572(10) 0.24635(6) 0.0160(3) Uani 1 1 d . . .
C3 C 0.61802(16) 0.07169(11) 0.27910(7) 0.0209(4) Uani 1 1 d . . .
H3 H 0.7000 0.0773 0.2641 0.025 Uiso 1 1 calc R . .
C4 C 0.60662(17) 0.06964(12) 0.33334(7) 0.0230(4) Uani 1 1 d . . .
H4 H 0.6796 0.0740 0.3553 0.028 Uiso 1 1 calc R . .
C5 C 0.48628(17) 0.06112(11) 0.35478(7) 0.0199(3) Uani 1 1 d . . .
H5 H 0.4774 0.0604 0.3918 0.024 Uiso 1 1 calc R . .
C6 C 0.37847(16) 0.05360(10) 0.32315(6) 0.0160(3) Uani 1 1 d . . .
C7 C 0.53041(15) 0.07305(11) 0.18832(6) 0.0170(3) Uani 1 1 d . . .
C8 C 0.56252(16) 0.00326(11) 0.15805(7) 0.0188(3) Uani 1 1 d . . .
C9 C 0.58287(17) 0.01330(12) 0.10435(7) 0.0217(4) Uani 1 1 d . . .
H9 H 0.6037 -0.0340 0.0838 0.026 Uiso 1 1 calc R . .
C10 C 0.57363(16) 0.09032(12) 0.08001(7) 0.0204(4) Uani 1 1 d . . .
C11 C 0.54464(16) 0.15934(11) 0.11068(7) 0.0198(3) Uani 1 1 d . . .
H11 H 0.5399 0.2126 0.0947 0.024 Uiso 1 1 calc R . .
C12 C 0.52239(15) 0.15200(11) 0.16436(7) 0.0183(3) Uani 1 1 d . . .
C13 C 0.57984(19) -0.08117(12) 0.18292(7) 0.0251(4) Uani 1 1 d . . .
H13A H 0.5523 -0.1244 0.1582 0.038 Uiso 1 1 calc R . .
H13B H 0.5287 -0.0845 0.2148 0.038 Uiso 1 1 calc R . .
H13C H 0.6697 -0.0895 0.1919 0.038 Uiso 1 1 calc R . .
C14 C 0.59594(19) 0.09895(14) 0.02184(7) 0.0280(4) Uani 1 1 d . . .
H14A H 0.6397 0.0493 0.0089 0.042 Uiso 1 1 calc R . .
H14B H 0.6484 0.1482 0.0153 0.042 Uiso 1 1 calc R . .
H14C H 0.5141 0.1049 0.0036 0.042 Uiso 1 1 calc R . .
C15 C 0.49159(19) 0.22772(12) 0.19668(7) 0.0249(4) Uani 1 1 d . . .
H15A H 0.4868 0.2766 0.1738 0.037 Uiso 1 1 calc R . .
H15B H 0.5582 0.2361 0.2232 0.037 Uiso 1 1 calc R . .
H15C H 0.4097 0.2197 0.2140 0.037 Uiso 1 1 calc R . .
C16 C 0.25088(16) 0.04772(11) 0.34858(6) 0.0174(3) Uani 1 1 d . . .
C17 C 0.18127(18) 0.12131(12) 0.35642(7) 0.0230(4) Uani 1 1 d . . .
C18 C 0.06818(18) 0.11788(13) 0.38462(7) 0.0276(4) Uani 1 1 d . . .
H18 H 0.0213 0.1676 0.3900 0.033 Uiso 1 1 calc R . .
C19 C 0.02218(17) 0.04369(14) 0.40507(7) 0.0277(4) Uani 1 1 d . . .
C20 C 0.08925(17) -0.02903(13) 0.39470(7) 0.0239(4) Uani 1 1 d . . .
H20 H 0.0575 -0.0805 0.4073 0.029 Uiso 1 1 calc R . .
C21 C 0.20230(16) -0.02816(11) 0.36616(6) 0.0190(3) Uani 1 1 d . . .
C22 C 0.2295(2) 0.20246(13) 0.33446(8) 0.0335(5) Uani 1 1 d . . .
H22A H 0.1692 0.2470 0.3426 0.050 Uiso 1 1 calc R . .
H22B H 0.2381 0.1976 0.2963 0.050 Uiso 1 1 calc R . .
H22C H 0.3125 0.2154 0.3501 0.050 Uiso 1 1 calc R . .
C23 C -0.09732(19) 0.04227(17) 0.43787(8) 0.0387(5) Uani 1 1 d . . .
H23A H -0.1152 -0.0149 0.4488 0.058 Uiso 0.50 1 calc PR . .
H23B H -0.1689 0.0635 0.4171 0.058 Uiso 0.50 1 calc PR . .
H23C H -0.0851 0.0773 0.4690 0.058 Uiso 0.50 1 calc PR . .
H23D H -0.1309 0.0989 0.4411 0.058 Uiso 0.50 1 calc PR . .
H23E H -0.0772 0.0204 0.4728 0.058 Uiso 0.50 1 calc PR . .
H23F H -0.1611 0.0066 0.4209 0.058 Uiso 0.50 1 calc PR . .
C24 C 0.26895(18) -0.10898(12) 0.35436(7) 0.0231(4) Uani 1 1 d . . .
H24A H 0.2140 -0.1556 0.3641 0.035 Uiso 1 1 calc R . .
H24B H 0.3485 -0.1119 0.3745 0.035 Uiso 1 1 calc R . .
H24C H 0.2876 -0.1119 0.3168 0.035 Uiso 1 1 calc R . .
C25 C 0.12739(15) 0.17379(10) 0.08491(6) 0.0150(3) Uani 1 1 d . . .
C26 C 0.00370(16) 0.14745(11) 0.09871(6) 0.0170(3) Uani 1 1 d . . .
C27 C -0.10235(16) 0.18301(12) 0.07491(7) 0.0229(4) Uani 1 1 d . . .
H27 H -0.1847 0.1646 0.0846 0.028 Uiso 1 1 calc R . .
C28 C -0.09052(17) 0.24496(13) 0.03728(8) 0.0267(4) Uani 1 1 d . . .
H28 H -0.1636 0.2673 0.0203 0.032 Uiso 1 1 calc R . .
C29 C 0.03044(17) 0.27365(12) 0.02499(7) 0.0227(4) Uani 1 1 d . . .
H29 H 0.0395 0.3167 -0.0002 0.027 Uiso 1 1 calc R . .
C30 C 0.13837(15) 0.24040(10) 0.04892(6) 0.0163(3) Uani 1 1 d . . .
C31 C -0.01471(15) 0.08239(11) 0.13985(6) 0.0160(3) Uani 1 1 d . . .
C32 C -0.03750(16) -0.00032(11) 0.12538(7) 0.0193(3) Uani 1 1 d . . .
C33 C -0.06306(17) -0.05882(12) 0.16435(7) 0.0231(4) Uani 1 1 d . . .
H33 H -0.0792 -0.1149 0.1546 0.028 Uiso 1 1 calc R . .
C34 C -0.06551(16) -0.03710(12) 0.21712(7) 0.0230(4) Uani 1 1 d . . .
C35 C -0.04095(16) 0.04465(12) 0.23086(7) 0.0212(4) Uani 1 1 d . . .
H35 H -0.0406 0.0598 0.2669 0.025 Uiso 1 1 calc R . .
C36 C -0.01677(16) 0.10520(11) 0.19308(7) 0.0189(3) Uani 1 1 d . . .
C37 C -0.0361(2) -0.02507(13) 0.06831(7) 0.0287(4) Uani 1 1 d . . .
H37A H -0.0320 -0.0858 0.0655 0.043 Uiso 1 1 calc R . .
H37B H 0.0383 -0.0005 0.0513 0.043 Uiso 1 1 calc R . .
H37C H -0.1137 -0.0050 0.0510 0.043 Uiso 1 1 calc R . .
C38 C -0.0953(2) -0.10062(14) 0.25895(8) 0.0342(5) Uani 1 1 d . . .
H38A H -0.0275 -0.1005 0.2855 0.051 Uiso 1 1 calc R . .
H38B H -0.1013 -0.1559 0.2430 0.051 Uiso 1 1 calc R . .
H38C H -0.1763 -0.0866 0.2755 0.051 Uiso 1 1 calc R . .
C39 C 0.0061(2) 0.19396(13) 0.20924(8) 0.0291(4) Uani 1 1 d . . .
H39A H 0.0081 0.1977 0.2476 0.044 Uiso 1 1 calc R . .
H39B H -0.0624 0.2291 0.1954 0.044 Uiso 1 1 calc R . .
H39C H 0.0877 0.2129 0.1952 0.044 Uiso 1 1 calc R . .
C40 C 0.26513(15) 0.27838(10) 0.03730(6) 0.0160(3) Uani 1 1 d . . .
C41 C 0.31697(16) 0.33674(10) 0.07243(6) 0.0166(3) Uani 1 1 d . . .
C42 C 0.43017(16) 0.37658(11) 0.05956(7) 0.0194(3) Uani 1 1 d . . .
H42 H 0.4646 0.4166 0.0831 0.023 Uiso 1 1 calc R . .
C43 C 0.49419(16) 0.35941(11) 0.01323(7) 0.0201(4) Uani 1 1 d . . .
C44 C 0.44291(17) 0.30004(11) -0.02022(7) 0.0217(4) Uani 1 1 d . . .
H44 H 0.4860 0.2871 -0.0518 0.026 Uiso 1 1 calc R . .
C45 C 0.32965(16) 0.25878(11) -0.00878(6) 0.0187(3) Uani 1 1 d . . .
C46 C 0.25222(17) 0.35565(12) 0.12355(7) 0.0217(4) Uani 1 1 d . . .
H46A H 0.2990 0.3996 0.1421 0.032 Uiso 1 1 calc R . .
H46B H 0.2504 0.3054 0.1453 0.032 Uiso 1 1 calc R . .
H46C H 0.1650 0.3743 0.1166 0.032 Uiso 1 1 calc R . .
C47 C 0.61559(17) 0.40448(13) -0.00013(8) 0.0272(4) Uani 1 1 d . . .
H47A H 0.6484 0.3834 -0.0334 0.041 Uiso 1 1 calc R . .
H47B H 0.6787 0.3952 0.0277 0.041 Uiso 1 1 calc R . .
H47C H 0.5984 0.4642 -0.0033 0.041 Uiso 1 1 calc R . .
C48 C 0.2774(2) 0.19298(12) -0.04499(7) 0.0285(4) Uani 1 1 d . . .
H48A H 0.2645 0.1413 -0.0253 0.043 Uiso 1 1 calc R . .
H48B H 0.3376 0.1831 -0.0735 0.043 Uiso 1 1 calc R . .
H48C H 0.1960 0.2117 -0.0597 0.043 Uiso 1 1 calc R . .
C49 C 0.2823(2) -0.12646(13) 0.10634(7) 0.0317(5) Uani 1 1 d D . .
H49A H 0.3610 -0.1100 0.0880 0.038 Uiso 1 1 calc R A 1
H49B H 0.2086 -0.1166 0.0828 0.038 Uiso 1 1 calc R A 1
C50 C 0.2885(4) -0.2181(2) 0.12352(17) 0.0390(10) Uani 0.68 1 d PD B 1
H50A H 0.2551 -0.2554 0.0958 0.047 Uiso 0.68 1 calc PR B 1
H50B H 0.3765 -0.2348 0.1326 0.047 Uiso 0.68 1 calc PR B 1
C51 C 0.2033(4) -0.2190(3) 0.17180(17) 0.0370(11) Uani 0.68 1 d PD B 1
H51A H 0.1121 -0.2182 0.1620 0.044 Uiso 0.68 1 calc PR B 1
H51B H 0.2207 -0.2678 0.1944 0.044 Uiso 0.68 1 calc PR B 1
C50B C 0.2250(11) -0.2101(5) 0.1158(3) 0.056(3) Uani 0.32 1 d PD B 2
H50C H 0.2635 -0.2531 0.0932 0.067 Uiso 0.32 1 calc PR B 2
H50D H 0.1318 -0.2095 0.1102 0.067 Uiso 0.32 1 calc PR B 2
C51B C 0.2591(11) -0.2236(4) 0.1730(3) 0.049(3) Uani 0.32 1 d PD B 2
H51C H 0.3477 -0.2436 0.1767 0.059 Uiso 0.32 1 calc PR B 2
H51D H 0.2013 -0.2647 0.1892 0.059 Uiso 0.32 1 calc PR B 2
C52 C 0.2434(2) -0.13862(12) 0.19818(7) 0.0271(4) Uani 1 1 d D . .
H52A H 0.1748 -0.1172 0.2208 0.032 Uiso 1 1 calc R B 1
H52B H 0.3207 -0.1472 0.2199 0.032 Uiso 1 1 calc R B 1

loop_
_atom_site_aniso_label
_atom_site_aniso_U_11
_atom_site_aniso_U_22
_atom_site_aniso_U_33
_atom_site_aniso_U_23
_atom_site_aniso_U_13
_atom_site_aniso_U_12
Cr1 0.01709(14) 0.01472(14) 0.01358(13) 0.00309(10) -0.00079(9) -0.00030(10)
O1 0.0322(7) 0.0173(6) 0.0187(6) 0.0008(5) 0.0048(5) -0.0009(5)
N1 0.0135(7) 0.0236(8) 0.0165(6) -0.0002(6) 0.0019(5) 0.0002(6)
N2 0.0125(6) 0.0162(7) 0.0182(6) 0.0046(5) 0.0014(5) -0.0024(5)
C1 0.0176(8) 0.0105(8) 0.0171(7) -0.0002(6) -0.0003(6) 0.0012(6)
C2 0.0178(8) 0.0128(8) 0.0175(8) 0.0007(6) -0.0002(6) 0.0004(6)
C3 0.0162(8) 0.0205(9) 0.0259(9) 0.0019(7) -0.0013(6) -0.0002(7)
C4 0.0210(9) 0.0231(10) 0.0248(9) 0.0021(7) -0.0088(7) -0.0003(7)
C5 0.0263(9) 0.0168(9) 0.0166(8) 0.0001(6) -0.0038(6) 0.0023(7)
C6 0.0200(8) 0.0105(8) 0.0176(7) -0.0003(6) 0.0001(6) 0.0022(6)
C7 0.0123(8) 0.0195(9) 0.0191(8) 0.0018(6) 0.0000(6) 0.0004(6)
C8 0.0165(8) 0.0183(9) 0.0217(8) 0.0016(6) 0.0005(6) 0.0012(6)
C9 0.0192(8) 0.0232(9) 0.0227(8) -0.0030(7) 0.0022(6) 0.0019(7)
C10 0.0129(8) 0.0284(10) 0.0200(8) 0.0039(7) 0.0007(6) -0.0023(7)
C11 0.0151(8) 0.0210(9) 0.0233(8) 0.0070(7) 0.0001(6) -0.0029(7)
C12 0.0128(8) 0.0197(9) 0.0223(8) 0.0012(6) -0.0002(6) -0.0016(6)
C13 0.0294(10) 0.0215(10) 0.0246(9) 0.0012(7) 0.0021(7) 0.0051(8)
C14 0.0269(10) 0.0374(12) 0.0196(9) 0.0039(8) 0.0009(7) -0.0038(8)
C15 0.0318(10) 0.0158(9) 0.0273(9) 0.0020(7) 0.0010(7) -0.0007(7)
C16 0.0215(8) 0.0196(9) 0.0111(7) -0.0017(6) -0.0007(6) 0.0037(7)
C17 0.0287(10) 0.0228(10) 0.0176(8) -0.0037(7) -0.0014(7) 0.0082(7)
C18 0.0275(10) 0.0330(11) 0.0222(9) -0.0095(8) -0.0016(7) 0.0140(8)
C19 0.0181(9) 0.0467(13) 0.0183(8) -0.0097(8) -0.0001(6) 0.0029(8)
C20 0.0201(9) 0.0320(11) 0.0195(8) -0.0016(7) 0.0002(6) -0.0034(7)
C21 0.0186(8) 0.0223(9) 0.0161(8) -0.0023(6) -0.0018(6) 0.0016(7)
C22 0.0478(13) 0.0197(10) 0.0329(10) -0.0005(8) 0.0042(9) 0.0129(9)
C23 0.0210(10) 0.0665(16) 0.0286(10) -0.0156(10) 0.0029(8) 0.0021(10)
C24 0.0255(9) 0.0181(9) 0.0256(9) 0.0003(7) 0.0015(7) -0.0013(7)
C25 0.0161(8) 0.0136(8) 0.0154(7) 0.0004(6) -0.0003(6) -0.0018(6)
C26 0.0172(8) 0.0157(8) 0.0180(8) 0.0024(6) 0.0001(6) -0.0022(6)
C27 0.0149(8) 0.0245(10) 0.0294(9) 0.0057(7) -0.0005(7) -0.0028(7)
C28 0.0181(9) 0.0275(10) 0.0344(10) 0.0108(8) -0.0054(7) 0.0020(7)
C29 0.0246(9) 0.0192(9) 0.0242(9) 0.0085(7) -0.0008(7) 0.0003(7)
C30 0.0169(8) 0.0141(8) 0.0180(7) 0.0019(6) 0.0016(6) -0.0021(6)
C31 0.0107(7) 0.0182(8) 0.0191(8) 0.0035(6) 0.0009(6) -0.0026(6)
C32 0.0176(8) 0.0212(9) 0.0190(8) 0.0023(7) -0.0004(6) -0.0047(7)
C33 0.0247(9) 0.0166(9) 0.0280(9) 0.0046(7) 0.0003(7) -0.0066(7)
C34 0.0165(8) 0.0268(10) 0.0256(9) 0.0112(7) 0.0023(6) -0.0020(7)
C35 0.0165(8) 0.0307(10) 0.0165(8) 0.0022(7) 0.0029(6) 0.0000(7)
C36 0.0140(8) 0.0210(9) 0.0217(8) 0.0003(7) 0.0029(6) -0.0008(6)
C37 0.0388(11) 0.0246(10) 0.0228(9) -0.0022(7) -0.0020(8) -0.0096(8)
C38 0.0360(11) 0.0347(12) 0.0319(10) 0.0172(9) 0.0046(8) -0.0045(9)
C39 0.0350(11) 0.0247(10) 0.0278(10) -0.0065(8) 0.0064(8) -0.0025(8)
C40 0.0178(8) 0.0117(8) 0.0185(8) 0.0048(6) 0.0011(6) -0.0005(6)
C41 0.0176(8) 0.0129(8) 0.0191(8) 0.0033(6) 0.0018(6) 0.0009(6)
C42 0.0211(9) 0.0136(8) 0.0235(8) 0.0029(6) -0.0009(6) -0.0012(6)
C43 0.0169(8) 0.0172(9) 0.0264(9) 0.0095(7) 0.0025(6) 0.0005(7)
C44 0.0238(9) 0.0209(9) 0.0205(8) 0.0046(7) 0.0083(7) 0.0017(7)
C45 0.0221(9) 0.0149(8) 0.0193(8) 0.0023(6) 0.0023(6) -0.0002(7)
C46 0.0231(9) 0.0215(9) 0.0204(8) -0.0012(7) 0.0035(7) -0.0005(7)
C47 0.0189(9) 0.0279(11) 0.0348(10) 0.0113(8) 0.0033(7) -0.0023(7)
C48 0.0372(11) 0.0235(10) 0.0249(9) -0.0053(7) 0.0060(8) -0.0050(8)
C49 0.0423(12) 0.0303(11) 0.0227(9) -0.0084(8) 0.0062(8) -0.0036(9)
C50 0.049(3) 0.0247(18) 0.043(2) -0.0106(15) 0.019(2) -0.0097(18)
C51 0.045(3) 0.0198(19) 0.046(2) 0.0042(15) 0.0095(19) 0.0028(18)
C50B 0.065(7) 0.039(5) 0.065(6) -0.024(4) 0.017(6) -0.026(6)
C51B 0.072(9) 0.010(4) 0.065(6) 0.004(3) -0.016(6) 0.008(5)
C52 0.0342(11) 0.0199(10) 0.0273(9) 0.0086(7) 0.0073(8) 0.0044(8)

loop_
_atom_type_symbol
_atom_type_description
_atom_type_scat_dispersion_real
_atom_type_scat_dispersion_imag
_atom_type_scat_source
C C 0.0033 0.0016 'International Tables Vol C Tables 4.2.6.8 and 6.1.1.4'
H H 0.0000 0.0000 'International Tables Vol C Tables 4.2.6.8 and 6.1.1.4'
N N 0.0061 0.0033 'International Tables Vol C Tables 4.2.6.8 and 6.1.1.4'
Cr Cr 0.3209 0.6236 'International Tables Vol C Tables 4.2.6.8 and 6.1.1.4'
O O 0.0106 0.0060 'International Tables Vol C Tables 4.2.6.8 and 6.1.1.4'

loop_
_geom_angle_atom_site_label_1
_geom_angle_atom_site_label_2
_geom_angle_atom_site_label_3
_geom_angle
N2 Cr1 N1 132.08(6)
N2 Cr1 O1 134.36(5)
N1 Cr1 O1 93.44(6)
C49 O1 C52 109.89(14)
C49 O1 Cr1 122.84(11)
C52 O1 Cr1 126.73(11)
C1 N1 Cr1 133.02(11)
C1 N1 H1 113.5
Cr1 N1 H1 113.5
C25 N2 Cr1 135.68(11)
C25 N2 H2 112.2
Cr1 N2 H2 112.2
N1 C1 C6 121.77(15)
N1 C1 C2 120.99(14)
C6 C1 C2 117.22(14)
C3 C2 C1 120.63(15)
C3 C2 C7 118.92(15)
C1 C2 C7 120.41(14)
C2 C3 C4 121.53(16)
C2 C3 H3 119.2
C4 C3 H3 119.2
C5 C4 C3 118.65(16)
C5 C4 H4 120.7
C3 C4 H4 120.7
C4 C5 C6 121.42(16)
C4 C5 H5 119.3
C6 C5 H5 119.3
C5 C6 C1 120.53(15)
C5 C6 C16 118.91(14)
C1 C6 C16 120.47(14)
C8 C7 C12 119.65(15)
C8 C7 C2 120.82(15)
C12 C7 C2 119.42(15)
C9 C8 C7 119.04(16)
C9 C8 C13 119.80(16)
C7 C8 C13 121.12(15)
C10 C9 C8 122.06(17)
C10 C9 H9 119.0
C8 C9 H9 119.0
C9 C10 C11 118.33(16)
C9 C10 C14 120.70(17)
C11 C10 C14 120.97(17)
C10 C11 C12 121.49(16)
C10 C11 H11 119.3
C12 C11 H11 119.3
C11 C12 C7 119.40(16)
C11 C12 C15 120.42(16)
C7 C12 C15 120.17(15)
C8 C13 H13A 109.5
C8 C13 H13B 109.5
H13A C13 H13B 109.5
C8 C13 H13C 109.5
H13A C13 H13C 109.5
H13B C13 H13C 109.5
C10 C14 H14A 109.5
C10 C14 H14B 109.5
H14A C14 H14B 109.5
C10 C14 H14C 109.5
H14A C14 H14C 109.5
H14B C14 H14C 109.5
C12 C15 H15A 109.5
C12 C15 H15B 109.5
H15A C15 H15B 109.5
C12 C15 H15C 109.5
H15A C15 H15C 109.5
H15B C15 H15C 109.5
C21 C16 C17 119.79(16)
C21 C16 C6 121.65(15)
C17 C16 C6 118.52(16)
C18 C17 C16 119.11(18)
C18 C17 C22 121.02(17)
C16 C17 C22 119.87(17)
C19 C18 C17 121.83(18)
C19 C18 H18 119.1
C17 C18 H18 119.1
C18 C19 C20 118.12(17)
C18 C19 C23 120.82(19)
C20 C19 C23 121.1(2)
C19 C20 C21 121.63(18)
C19 C20 H20 119.2
C21 C20 H20 119.2
C16 C21 C20 119.32(16)
C16 C21 C24 121.10(15)
C20 C21 C24 119.57(17)
C17 C22 H22A 109.5
C17 C22 H22B 109.5
H22A C22 H22B 109.5
C17 C22 H22C 109.5
H22A C22 H22C 109.5
H22B C22 H22C 109.5
C19 C23 H23A 109.5
C19 C23 H23B 109.5
H23A C23 H23B 109.5
C19 C23 H23C 109.5
H23A C23 H23C 109.5
H23B C23 H23C 109.5
C19 C23 H23D 109.5
H23A C23 H23D 141.1
H23B C23 H23D 56.3
H23C C23 H23D 56.3
C19 C23 H23E 109.5
H23A C23 H23E 56.3
H23B C23 H23E 141.1
H23C C23 H23E 56.3
H23D C23 H23E 109.5
C19 C23 H23F 109.5
H23A C23 H23F 56.3
H23B C23 H23F 56.3
H23C C23 H23F 141.1
H23D C23 H23F 109.5
H23E C23 H23F 109.5
C21 C24 H24A 109.5
C21 C24 H24B 109.5
H24A C24 H24B 109.5
C21 C24 H24C 109.5
H24A C24 H24C 109.5
H24B C24 H24C 109.5
N2 C25 C26 120.18(14)
N2 C25 C30 121.98(14)
C26 C25 C30 117.83(15)
C27 C26 C25 120.35(15)
C27 C26 C31 119.13(15)
C25 C26 C31 120.51(14)
C26 C27 C28 121.41(16)
C26 C27 H27 119.3
C28 C27 H27 119.3
C27 C28 C29 118.68(16)
C27 C28 H28 120.7
C29 C28 H28 120.7
C28 C29 C30 121.22(16)
C28 C29 H29 119.4
C30 C29 H29 119.4
C29 C30 C25 120.31(15)
C29 C30 C40 118.76(15)
C25 C30 C40 120.89(14)
C32 C31 C36 119.87(15)
C32 C31 C26 120.17(15)
C36 C31 C26 119.84(15)
C33 C32 C31 119.08(16)
C33 C32 C37 120.80(16)
C31 C32 C37 120.11(15)
C34 C33 C32 121.63(17)
C34 C33 H33 119.2
C32 C33 H33 119.2
C35 C34 C33 118.60(16)
C35 C34 C38 120.17(17)
C33 C34 C38 121.23(18)
C34 C35 C36 121.53(16)
C34 C35 H35 119.2
C36 C35 H35 119.2
C35 C36 C31 119.27(17)
C35 C36 C39 120.20(16)
C31 C36 C39 120.53(16)
C32 C37 H37A 109.5
C32 C37 H37B 109.5
H37A C37 H37B 109.5
C32 C37 H37C 109.5
H37A C37 H37C 109.5
H37B C37 H37C 109.5
C34 C38 H38A 109.5
C34 C38 H38B 109.5
H38A C38 H38B 109.5
C34 C38 H38C 109.5
H38A C38 H38C 109.5
H38B C38 H38C 109.5
C36 C39 H39A 109.5
C36 C39 H39B 109.5
H39A C39 H39B 109.5
C36 C39 H39C 109.5
H39A C39 H39C 109.5
H39B C39 H39C 109.5
C45 C40 C41 119.88(15)
C45 C40 C30 120.85(15)
C41 C40 C30 119.23(14)
C42 C41 C40 119.04(15)
C42 C41 C46 120.25(15)
C40 C41 C46 120.71(15)
C43 C42 C41 121.90(16)
C43 C42 H42 119.1
C41 C42 H42 119.1
C44 C43 C42 118.05(16)
C44 C43 C47 121.17(16)
C42 C43 C47 120.78(17)
C43 C44 C45 121.82(16)
C43 C44 H44 119.1
C45 C44 H44 119.1
C44 C45 C40 119.27(16)
C44 C45 C48 120.94(16)
C40 C45 C48 119.79(16)
C41 C46 H46A 109.5
C41 C46 H46B 109.5
H46A C46 H46B 109.5
C41 C46 H46C 109.5
H46A C46 H46C 109.5
H46B C46 H46C 109.5
C43 C47 H47A 109.5
C43 C47 H47B 109.5
H47A C47 H47B 109.5
C43 C47 H47C 109.5
H47A C47 H47C 109.5
H47B C47 H47C 109.5
C45 C48 H48A 109.5
C45 C48 H48B 109.5
H48A C48 H48B 109.5
C45 C48 H48C 109.5
H48A C48 H48C 109.5
H48B C48 H48C 109.5
O1 C49 C50B 105.9(4)
O1 C49 C50 104.1(2)
O1 C49 H49A 110.9
C50B C49 H49A 131.1
C50 C49 H49A 110.9
O1 C49 H49B 110.9
C50B C49 H49B 85.8
C50 C49 H49B 110.9
H49A C49 H49B 109.0
C51 C50 C49 102.4(3)
C51 C50 H50A 111.3
C49 C50 H50A 111.3
C51 C50 H50B 111.3
C49 C50 H50B 111.3
H50A C50 H50B 109.2
C52 C51 C50 100.8(3)
C52 C51 H51A 111.6
C50 C51 H51A 111.6
C52 C51 H51B 111.6
C50 C51 H51B 111.6
H51A C51 H51B 109.4
C49 C50B C51B 101.1(6)
C49 C50B H50C 111.6
C51B C50B H50C 111.6
C49 C50B H50D 111.6
C51B C50B H50D 111.6
H50C C50B H50D 109.4
C50B C51B C52 104.6(5)
C50B C51B H51C 110.8
C52 C51B H51C 110.8
C50B C51B H51D 110.8
C52 C51B H51D 110.8
H51C C51B H51D 108.9
O1 C52 C51 105.2(2)
O1 C52 C51B 103.5(4)
O1 C52 H52A 110.7
C51 C52 H52A 110.7
C51B C52 H52A 129.9
O1 C52 H52B 110.7
C51 C52 H52B 110.7
C51B C52 H52B 91.1
H52A C52 H52B 108.8

loop_
_geom_bond_atom_site_label_1
_geom_bond_atom_site_label_2
_geom_bond_distance
Cr1 N2 1.9546(14)
Cr1 N1 1.9779(14)
Cr1 O1 2.0682(13)
O1 C49 1.454(2)
O1 C52 1.463(2)
N1 C1 1.367(2)
N1 H1 0.8800
N2 C25 1.384(2)
N2 H2 0.8800
C1 C6 1.422(2)
C1 C2 1.423(2)
C2 C3 1.387(2)
C2 C7 1.497(2)
C3 C4 1.389(2)
C3 H3 0.9500
C4 C5 1.389(3)
C4 H4 0.9500
C5 C6 1.392(2)
C5 H5 0.9500
C6 C16 1.498(2)
C7 C8 1.405(2)
C7 C12 1.411(2)
C8 C9 1.397(2)
C8 C13 1.509(2)
C9 C10 1.388(3)
C9 H9 0.9500
C10 C11 1.393(3)
C10 C14 1.509(2)
C11 C12 1.395(2)
C11 H11 0.9500
C12 C15 1.507(2)
C13 H13A 0.9800
C13 H13B 0.9800
C13 H13C 0.9800
C14 H14A 0.9800
C14 H14B 0.9800
C14 H14C 0.9800
C15 H15A 0.9800
C15 H15B 0.9800
C15 H15C 0.9800
C16 C21 1.398(2)
C16 C17 1.407(2)
C17 C18 1.396(3)
C17 C22 1.509(3)
C18 C19 1.390(3)
C18 H18 0.9500
C19 C20 1.392(3)
C19 C23 1.515(3)
C20 C21 1.399(2)
C20 H20 0.9500
C21 C24 1.508(2)
C22 H22A 0.9800
C22 H22B 0.9800
C22 H22C 0.9800
C23 H23A 0.9800
C23 H23B 0.9800
C23 H23C 0.9800
C23 H23D 0.9800
C23 H23E 0.9800
C23 H23F 0.9800
C24 H24A 0.9800
C24 H24B 0.9800
C24 H24C 0.9800
C25 C26 1.415(2)
C25 C30 1.416(2)
C26 C27 1.389(2)
C26 C31 1.495(2)
C27 C28 1.389(3)
C27 H27 0.9500
C28 C29 1.391(3)
C28 H28 0.9500
C29 C30 1.392(2)
C29 H29 0.9500
C30 C40 1.498(2)
C31 C32 1.400(2)
C31 C36 1.406(2)
C32 C33 1.396(2)
C32 C37 1.509(2)
C33 C34 1.391(3)
C33 H33 0.9500
C34 C35 1.384(3)
C34 C38 1.511(2)
C35 C36 1.394(2)
C35 H35 0.9500
C36 C39 1.505(3)
C37 H37A 0.9800
C37 H37B 0.9800
C37 H37C 0.9800
C38 H38A 0.9800
C38 H38B 0.9800
C38 H38C 0.9800
C39 H39A 0.9800
C39 H39B 0.9800
C39 H39C 0.9800
C40 C45 1.397(2)
C40 C41 1.405(2)
C41 C42 1.394(2)
C41 C46 1.506(2)
C42 C43 1.391(2)
C42 H42 0.9500
C43 C44 1.387(3)
C43 C47 1.510(2)
C44 C45 1.396(2)
C44 H44 0.9500
C45 C48 1.506(2)
C46 H46A 0.9800
C46 H46B 0.9800
C46 H46C 0.9800
C47 H47A 0.9800
C47 H47B 0.9800
C47 H47C 0.9800
C48 H48A 0.9800
C48 H48B 0.9800
C48 H48C 0.9800
C49 C50B 1.495(6)
C49 C50 1.539(4)
C49 H49A 0.9900
C49 H49B 0.9900
C50 C51 1.528(4)
C50 H50A 0.9900
C50 H50B 0.9900
C51 C52 1.516(4)
C51 H51A 0.9900
C51 H51B 0.9900
C50B C51B 1.513(7)
C50B H50C 0.9900
C50B H50D 0.9900
C51B C52 1.520(6)
C51B H51C 0.9900
C51B H51D 0.9900
C52 H52A 0.9900
C52 H52B 0.9900

loop_
_geom_torsion_atom_site_label_1
_geom_torsion_atom_site_label_2
_geom_torsion_atom_site_label_3
_geom_torsion_atom_site_label_4
_geom_torsion
N2 Cr1 O1 C49 16.07(17)
N1 Cr1 O1 C49 -167.76(14)
N2 Cr1 O1 C52 -154.57(13)
N1 Cr1 O1 C52 21.60(14)
N2 Cr1 N1 C1 -92.27(17)
O1 Cr1 N1 C1 91.42(16)
N1 Cr1 N2 C25 -89.77(17)
O1 Cr1 N2 C25 85.06(17)
Cr1 N1 C1 C6 -177.51(12)
Cr1 N1 C1 C2 3.8(3)
N1 C1 C2 C3 179.54(16)
C6 C1 C2 C3 0.8(2)
N1 C1 C2 C7 1.9(2)
C6 C1 C2 C7 -176.88(15)
C1 C2 C3 C4 -1.0(3)
C7 C2 C3 C4 176.66(16)
C2 C3 C4 C5 0.2(3)
C3 C4 C5 C6 0.9(3)
C4 C5 C6 C1 -1.1(3)
C4 C5 C6 C16 -177.80(16)
N1 C1 C6 C5 -178.50(16)
C2 C1 C6 C5 0.3(2)
N1 C1 C6 C16 -1.9(2)
C2 C1 C6 C16 176.92(15)
C3 C2 C7 C8 85.7(2)
C1 C2 C7 C8 -96.6(2)
C3 C2 C7 C12 -90.4(2)
C1 C2 C7 C12 87.2(2)
C12 C7 C8 C9 -1.6(2)
C2 C7 C8 C9 -177.70(15)
C12 C7 C8 C13 176.22(16)
C2 C7 C8 C13 0.1(2)
C7 C8 C9 C10 0.7(3)
C13 C8 C9 C10 -177.13(16)
C8 C9 C10 C11 0.8(3)
C8 C9 C10 C14 -179.86(16)
C9 C10 C11 C12 -1.4(3)
C14 C10 C11 C12 179.25(16)
C10 C11 C12 C7 0.5(2)
C10 C11 C12 C15 179.81(16)
C8 C7 C12 C11 1.0(2)
C2 C7 C12 C11 177.17(15)
C8 C7 C12 C15 -178.30(16)
C2 C7 C12 C15 -2.1(2)
C5 C6 C16 C21 -85.0(2)
C1 C6 C16 C21 98.34(19)
C5 C6 C16 C17 92.7(2)
C1 C6 C16 C17 -84.0(2)
C21 C16 C17 C18 3.9(2)
C6 C16 C17 C18 -173.76(15)
C21 C16 C17 C22 -176.12(16)
C6 C16 C17 C22 6.2(2)
C16 C17 C18 C19 -0.2(3)
C22 C17 C18 C19 179.89(18)
C17 C18 C19 C20 -2.9(3)
C17 C18 C19 C23 176.89(17)
C18 C19 C20 C21 2.2(3)
C23 C19 C20 C21 -177.54(16)
C17 C16 C21 C20 -4.6(2)
C6 C16 C21 C20 173.07(15)
C17 C16 C21 C24 174.75(15)
C6 C16 C21 C24 -7.6(2)
C19 C20 C21 C16 1.5(3)
C19 C20 C21 C24 -177.86(16)
Cr1 N2 C25 C26 -2.5(3)
Cr1 N2 C25 C30 176.85(12)
N2 C25 C26 C27 -176.78(16)
C30 C25 C26 C27 3.9(2)
N2 C25 C26 C31 4.5(2)
C30 C25 C26 C31 -174.82(15)
C25 C26 C27 C28 -0.1(3)
C31 C26 C27 C28 178.61(18)
C26 C27 C28 C29 -2.5(3)
C27 C28 C29 C30 1.2(3)
C28 C29 C30 C25 2.7(3)
C28 C29 C30 C40 -175.18(17)
N2 C25 C30 C29 175.53(16)
C26 C25 C30 C29 -5.1(2)
N2 C25 C30 C40 -6.7(2)
C26 C25 C30 C40 172.68(15)
C27 C26 C31 C32 82.1(2)
C25 C26 C31 C32 -99.24(19)
C27 C26 C31 C36 -94.1(2)
C25 C26 C31 C36 84.6(2)
C36 C31 C32 C33 0.5(2)
C26 C31 C32 C33 -175.63(16)
C36 C31 C32 C37 179.67(16)
C26 C31 C32 C37 3.5(2)
C31 C32 C33 C34 -0.5(3)
C37 C32 C33 C34 -179.61(17)
C32 C33 C34 C35 -0.5(3)
C32 C33 C34 C38 179.05(17)
C33 C34 C35 C36 1.4(3)
C38 C34 C35 C36 -178.15(17)
C34 C35 C36 C31 -1.3(3)
C34 C35 C36 C39 178.37(17)
C32 C31 C36 C35 0.3(2)
C26 C31 C36 C35 176.51(15)
C32 C31 C36 C39 -179.34(16)
C26 C31 C36 C39 -3.2(2)
C29 C30 C40 C45 -80.1(2)
C25 C30 C40 C45 102.03(19)
C29 C30 C40 C41 97.49(19)
C25 C30 C40 C41 -80.4(2)
C45 C40 C41 C42 2.5(2)
C30 C40 C41 C42 -175.19(15)
C45 C40 C41 C46 -176.99(16)
C30 C40 C41 C46 5.4(2)
C40 C41 C42 C43 -0.9(3)
C46 C41 C42 C43 178.58(16)
C41 C42 C43 C44 -0.7(3)
C41 C42 C43 C47 179.03(16)
C42 C43 C44 C45 0.8(3)
C47 C43 C44 C45 -178.98(16)
C43 C44 C45 C40 0.8(3)
C43 C44 C45 C48 -178.43(17)
C41 C40 C45 C44 -2.4(2)
C30 C40 C45 C44 175.19(15)
C41 C40 C45 C48 176.81(16)
C30 C40 C45 C48 -5.6(2)
C52 O1 C49 C50B 17.5(5)
Cr1 O1 C49 C50B -154.6(5)
C52 O1 C49 C50 -10.3(3)
Cr1 O1 C49 C50 177.67(19)
O1 C49 C50 C51 32.4(4)
C50B C49 C50 C51 -64.9(9)
C49 C50 C51 C52 -41.4(4)
O1 C49 C50B C51B -34.1(8)
C50 C49 C50B C51B 55.8(8)
C49 C50B C51B C52 38.4(10)
C49 O1 C52 C51 -16.2(3)
Cr1 O1 C52 C51 155.4(2)
C49 O1 C52 C51B 6.9(5)
Cr1 O1 C52 C51B 178.6(5)
C50 C51 C52 O1 35.8(3)
C50 C51 C52 C51B -53.0(11)
C50B C51B C52 O1 -28.4(9)
C50B C51B C52 C51 68.7(10)
